data_1552789
loop_
_publ_author_name
'Chancellor, Christopher J.'
'Bowles, Faye L.'
'Franco, Jimmy U.'
'Pham, David M.'
'Rivera, Melissa'
'Sarina, Evan A.'
'Ghiassi, Kamran B.'
'Balch, Alan L.'
'Olmstead, Marilyn M.'

_publ_section_title
;
 Single-Crystal X-ray Diffraction Studies of Solvated Crystals of
 C<sub>60</sub> Reveal the Intermolecular Interactions between the
 Component Molecules.
;
_journal_issue 50
_journal_name_full 'The journal of physical chemistry. A'
_journal_page_first 9626
_journal_page_last 9636
_journal_paper_doi 10.1021/acs.jpca.8b08740
_journal_volume 122
_journal_year 2018
_chemical_formula_sum 'C65 H12'
_chemical_formula_weight 792.75
_space_group_crystal_system monoclinic
_space_group_IT_number 9
_space_group_name_Hall 'C -2yc'
_space_group_name_H-M_alt 'C 1 c 1'
_atom_sites_solution_hydrogens geom
_audit_creation_method SHELXL-2018/3
_cell_angle_alpha 90
_cell_angle_beta 90.149(4)
_cell_angle_gamma 90
_cell_formula_units_Z 4
_cell_length_a 9.974(3)
_cell_length_b 31.629(9)
_cell_length_c 10.014(3)
_cell_measurement_temperature 90(2)
_cell_volume 3159.1(16)
_computing_structure_refinement 'SHELXL-2018/3 (Sheldrick, 2018)'
_diffrn_ambient_temperature 90(2)
_diffrn_measured_fraction_theta_full 0.999
_diffrn_measured_fraction_theta_max 0.997
_diffrn_radiation_type MoK\a
_diffrn_radiation_wavelength 0.71073
_diffrn_reflns_av_R_equivalents 0.0320
_diffrn_reflns_av_unetI/netI 0.0453
_diffrn_reflns_Laue_measured_fraction_full 0.999
_diffrn_reflns_Laue_measured_fraction_max 0.997
_diffrn_reflns_limit_h_max 14
_diffrn_reflns_limit_h_min -14
_diffrn_reflns_limit_k_max 45
_diffrn_reflns_limit_k_min -45
_diffrn_reflns_limit_l_max 14
_diffrn_reflns_limit_l_min -14
_diffrn_reflns_number 18082
_diffrn_reflns_point_group_measured_fraction_full 0.957
_diffrn_reflns_point_group_measured_fraction_max 0.932
_diffrn_reflns_theta_full 25.242
_diffrn_reflns_theta_max 30.507
_diffrn_reflns_theta_min 2.407
_exptl_absorpt_coefficient_mu 0.096
_exptl_crystal_density_diffrn 1.667
_exptl_crystal_F_000 1608
_exptl_crystal_size_max 0.380
_exptl_crystal_size_mid 0.280
_exptl_crystal_size_min 0.120
_refine_diff_density_max 0.390
_refine_diff_density_min -0.279
_refine_diff_density_rms 0.058
_refine_ls_abs_structure_details
;
 Flack x determined using 3699 quotients [(I+)-(I-)]/[(I+)+(I-)]
 (Parsons, Flack and Wagner, Acta Cryst. B69 (2013) 249-259).
;
_refine_ls_abs_structure_Flack -2.8(10)
_refine_ls_extinction_method none
_refine_ls_goodness_of_fit_ref 1.240
_refine_ls_hydrogen_treatment constr
_refine_ls_matrix_type full
_refine_ls_number_parameters 583
_refine_ls_number_reflns 8986
_refine_ls_number_restraints 2
_refine_ls_restrained_S_all 1.240
_refine_ls_R_factor_all 0.0466
_refine_ls_R_factor_gt 0.0444
_refine_ls_shift/su_max 0.001
_refine_ls_shift/su_mean 0.000
_refine_ls_structure_factor_coef Fsqd
_refine_ls_weighting_details 'w=1/[\s^2^(Fo^2^)+(0.0674P)^2^+0.1890P] where P=(Fo^2^+2Fc^2^)/3'
_refine_ls_weighting_scheme calc
_refine_ls_wR_factor_gt 0.1199
_refine_ls_wR_factor_ref 0.1216
_reflns_Friedel_coverage 0.865
_reflns_Friedel_fraction_full 0.915
_reflns_Friedel_fraction_max 0.867
_reflns_number_gt 8576
_reflns_number_total 8986
_reflns_threshold_expression 'I > 2\s(I)'
_cod_data_source_file jp8b08740_si_003.cif
_cod_data_source_block mr01
_cod_original_sg_symbol_H-M 'C c'
_cod_database_code 1552789
_shelx_shelxl_version_number 2018/3
_shelx_space_group_comment
;
The symmetry employed for this shelxl refinement is uniquely defined
by the following loop, which should always be used as a source of
symmetry information in preference to the above space-group names.
They are only intended as comments.
;
_shelx_estimated_absorpt_t_min 0.965
_shelx_estimated_absorpt_t_max 0.989

loop_
_space_group_symop_operation_xyz
'x, y, z'
'x, -y, z+1/2'
'x+1/2, y+1/2, z'
'x+1/2, -y+1/2, z+1/2'

loop_
_atom_site_label
_atom_site_type_symbol
_atom_site_fract_x
_atom_site_fract_y
_atom_site_fract_z
_atom_site_U_iso_or_equiv
_atom_site_adp_type
_atom_site_occupancy
_atom_site_site_symmetry_order
_atom_site_calc_flag
_atom_site_refinement_flags_posn
_atom_site_refinement_flags_adp
C1 C -0.1375(4) 0.43213(13) -0.0200(5) 0.0249(8) Uani 1 1 d . .
C2 C -0.2005(4) 0.39313(14) -0.0415(5) 0.0272(9) Uani 1 1 d . .
C3 C -0.1404(5) 0.36205(13) -0.1249(5) 0.0256(8) Uani 1 1 d . .
C4 C -0.0193(5) 0.37055(13) -0.1867(4) 0.0245(8) Uani 1 1 d . .
C5 C 0.0465(4) 0.41081(12) -0.1647(4) 0.0236(8) Uani 1 1 d . .
C6 C -0.0116(4) 0.44109(12) -0.0829(4) 0.0243(8) Uani 1 1 d . .
C7 C 0.0713(4) 0.46493(10) 0.0113(4) 0.0231(8) Uani 1 1 d . .
C8 C -0.0027(4) 0.47099(9) 0.1311(5) 0.0237(8) Uani 1 1 d . .
C9 C -0.1329(4) 0.45080(11) 0.1129(5) 0.0250(8) Uani 1 1 d . .
C10 C -0.1912(4) 0.42971(12) 0.2193(5) 0.0267(9) Uani 1 1 d . .
C11 C -0.2568(4) 0.38922(13) 0.1965(5) 0.0268(9) Uani 1 1 d . .
C12 C -0.2617(4) 0.37153(13) 0.0707(5) 0.0263(9) Uani 1 1 d . .
C13 C -0.2394(4) 0.32636(13) 0.0528(5) 0.0250(8) Uani 1 1 d . .
C14 C -0.1645(4) 0.32053(13) -0.0663(4) 0.0244(8) Uani 1 1 d . .
C15 C -0.0657(5) 0.28970(12) -0.0714(4) 0.0247(8) Uani 1 1 d . .
C16 C 0.0614(5) 0.29841(11) -0.1360(4) 0.0243(8) Uani 1 1 d . .
C17 C 0.0829(4) 0.33829(12) -0.1916(4) 0.0235(7) Uani 1 1 d . .
C18 C 0.2134(4) 0.35826(12) -0.1732(4) 0.0217(8) Uani 1 1 d . .
C19 C 0.1902(4) 0.40351(12) -0.1569(4) 0.0207(7) Uani 1 1 d . .
C20 C 0.2705(4) 0.42620(11) -0.0677(4) 0.0208(7) Uani 1 1 d . .
C21 C 0.2093(4) 0.45799(10) 0.0186(4) 0.0206(7) Uani 1 1 d . .
C22 C 0.2778(4) 0.45648(10) 0.1472(4) 0.0208(7) Uani 1 1 d . .
C23 C 0.2061(4) 0.46231(10) 0.2630(5) 0.0236(8) Uani 1 1 d . .
C24 C 0.0626(4) 0.46955(10) 0.2550(4) 0.0235(8) Uani 1 1 d . .
C25 C 0.0019(5) 0.44771(11) 0.3661(4) 0.0255(9) Uani 1 1 d . .
C26 C -0.1221(5) 0.42825(12) 0.3484(5) 0.0254(9) Uani 1 1 d . .
C27 C -0.1461(4) 0.38676(11) 0.4058(5) 0.0246(9) Uani 1 1 d . .
C28 C -0.2291(4) 0.36286(12) 0.3133(5) 0.0243(8) Uani 1 1 d . .
C29 C -0.2079(4) 0.31959(12) 0.2975(4) 0.0220(7) Uani 1 1 d . .
C30 C -0.2131(4) 0.30119(11) 0.1649(4) 0.0223(8) Uani 1 1 d . .
C31 C -0.1096(4) 0.26875(10) 0.1596(5) 0.0234(8) Uani 1 1 d . .
C32 C -0.0377(4) 0.26329(11) 0.0438(5) 0.0232(8) Uani 1 1 d . .
C33 C 0.1066(5) 0.25583(10) 0.0524(4) 0.0233(8) Uani 1 1 d . .
C34 C 0.1668(4) 0.27780(11) -0.0591(4) 0.0232(8) Uani 1 1 d . .
C35 C 0.2914(4) 0.29718(11) -0.0410(4) 0.0230(8) Uani 1 1 d . .
C36 C 0.3151(4) 0.33850(12) -0.0995(4) 0.0228(8) Uani 1 1 d . .
C37 C 0.3974(4) 0.36221(11) -0.0061(4) 0.0210(8) Uani 1 1 d . .
C38 C 0.3756(4) 0.40563(11) 0.0102(4) 0.0205(7) Uani 1 1 d . .
C39 C 0.3809(4) 0.42404(11) 0.1424(4) 0.0196(7) Uani 1 1 d . .
C40 C 0.4075(4) 0.39887(12) 0.2535(4) 0.0219(8) Uani 1 1 d . .
C41 C 0.3327(4) 0.40497(13) 0.3738(4) 0.0243(8) Uani 1 1 d . .
C42 C 0.2341(5) 0.43590(12) 0.3803(4) 0.0243(8) Uani 1 1 d . .
C43 C 0.1068(5) 0.42697(11) 0.4429(4) 0.0252(9) Uani 1 1 d . .
C44 C 0.0851(5) 0.38721(12) 0.4987(4) 0.0238(8) Uani 1 1 d . .
C45 C -0.0432(5) 0.36699(13) 0.4800(4) 0.0250(8) Uani 1 1 d . .
C46 C -0.0211(4) 0.32185(11) 0.4632(4) 0.0207(7) Uani 1 1 d . .
C47 C -0.1021(4) 0.29886(11) 0.3729(4) 0.0211(8) Uani 1 1 d . .
C48 C -0.0410(4) 0.26729(10) 0.2877(4) 0.0199(7) Uani 1 1 d . .
C49 C 0.0961(4) 0.26037(9) 0.2961(4) 0.0209(7) Uani 1 1 d . .
C50 C 0.1714(4) 0.25442(9) 0.1750(4) 0.0228(8) Uani 1 1 d . .
C51 C 0.3015(4) 0.27499(10) 0.1939(5) 0.0248(8) Uani 1 1 d . .
C52 C 0.3596(4) 0.29566(11) 0.0864(5) 0.0236(8) Uani 1 1 d . .
C53 C 0.4248(4) 0.33620(12) 0.1087(4) 0.0231(8) Uani 1 1 d . .
C54 C 0.4301(4) 0.35383(12) 0.2357(5) 0.0227(8) Uani 1 1 d . .
C55 C 0.3693(4) 0.33219(13) 0.3463(4) 0.0233(8) Uani 1 1 d . .
C56 C 0.3086(4) 0.36345(12) 0.4316(4) 0.0241(8) Uani 1 1 d . .
C57 C 0.1874(4) 0.35501(12) 0.4934(4) 0.0231(8) Uani 1 1 d . .
C58 C 0.1210(4) 0.31446(12) 0.4705(4) 0.0228(8) Uani 1 1 d . .
C59 C 0.1796(4) 0.28453(11) 0.3895(4) 0.0229(8) Uani 1 1 d . .
C60 C 0.3058(4) 0.29334(12) 0.3250(4) 0.0238(8) Uani 1 1 d . .
C61 C 0.5803(4) 0.48869(10) 0.7946(4) 0.0267(8) Uani 1 1 d . .
H61A H 0.543006 0.516935 0.809970 0.040 Uiso 1 1 calc R U
H61B H 0.532919 0.468084 0.850340 0.040 Uiso 1 1 calc R U
H61C H 0.675796 0.488637 0.817933 0.040 Uiso 1 1 calc R U
C62 C 0.5636(4) 0.47699(11) 0.6493(4) 0.0241(7) Uiso 1 1 d . .
H62A H 0.467116 0.477804 0.626142 0.029 Uiso 1 1 calc R U
H62B H 0.609891 0.498342 0.593757 0.029 Uiso 1 1 calc R U
C63 C 0.6195(4) 0.43291(10) 0.6154(4) 0.0225(7) Uani 1 1 d . .
H63A H 0.715552 0.431895 0.640435 0.027 Uiso 1 1 calc R U
H63B H 0.613216 0.428482 0.517717 0.027 Uiso 1 1 calc R U
C64 C 0.5466(4) 0.39729(10) 0.6856(4) 0.0215(6) Uani 1 1 d . .
H64A H 0.449188 0.400274 0.668868 0.026 Uiso 1 1 calc R U
H64B H 0.561602 0.399926 0.782974 0.026 Uiso 1 1 calc R U
C65 C 0.5914(4) 0.35311(9) 0.6404(4) 0.0221(7) Uani 1 1 d . .
H65A H 0.544900 0.331620 0.693481 0.033 Uiso 1 1 calc R U
H65B H 0.688412 0.350249 0.653286 0.033 Uiso 1 1 calc R U
H65C H 0.569461 0.349260 0.545773 0.033 Uiso 1 1 calc R U

loop_
_atom_site_aniso_label
_atom_site_aniso_U_11
_atom_site_aniso_U_22
_atom_site_aniso_U_33
_atom_site_aniso_U_23
_atom_site_aniso_U_13
_atom_site_aniso_U_12
C1 0.0203(17) 0.0239(17) 0.031(2) 0.0110(15) -0.0047(16) 0.0087(15)
C2 0.0151(16) 0.0324(19) 0.034(2) 0.0066(18) -0.0098(17) 0.0029(15)
C3 0.0237(19) 0.031(2) 0.0219(19) 0.0017(15) -0.0089(16) -0.0053(15)
C4 0.030(2) 0.0279(17) 0.0152(17) 0.0049(14) -0.0039(16) -0.0046(16)
C5 0.029(2) 0.0226(16) 0.0188(18) 0.0079(14) -0.0011(16) -0.0027(15)
C6 0.0264(18) 0.0189(15) 0.027(2) 0.0125(14) -0.0032(17) 0.0023(14)
C7 0.031(2) 0.0076(12) 0.031(2) 0.0078(12) 0.0017(17) 0.0012(13)
C8 0.0276(18) 0.0044(11) 0.039(2) 0.0061(14) 0.0054(17) 0.0064(12)
C9 0.0215(18) 0.0154(15) 0.038(2) 0.0031(15) 0.0037(17) 0.0107(14)
C10 0.0164(16) 0.0193(15) 0.045(2) 0.0031(16) 0.0112(17) 0.0121(14)
C11 0.0127(16) 0.0267(18) 0.041(3) 0.0035(18) 0.0042(16) 0.0044(14)
C12 0.0080(15) 0.0320(19) 0.039(3) 0.0022(18) -0.0031(16) 0.0029(14)
C13 0.0124(15) 0.0282(17) 0.034(2) 0.0018(17) -0.0059(16) -0.0075(13)
C14 0.0224(18) 0.0270(18) 0.024(2) 0.0012(15) -0.0068(15) -0.0091(15)
C15 0.031(2) 0.0224(17) 0.0205(18) -0.0088(15) 0.0005(16) -0.0138(15)
C16 0.032(2) 0.0181(15) 0.0224(18) -0.0088(13) 0.0040(17) -0.0065(15)
C17 0.031(2) 0.0270(17) 0.0121(15) -0.0041(13) 0.0039(16) -0.0062(15)
C18 0.0272(19) 0.0200(15) 0.0179(17) -0.0019(13) 0.0100(15) -0.0037(13)
C19 0.0272(18) 0.0187(14) 0.0162(16) 0.0048(12) 0.0059(15) -0.0050(14)
C20 0.0262(19) 0.0141(14) 0.0220(18) 0.0045(13) 0.0085(15) -0.0052(13)
C21 0.0259(18) 0.0078(12) 0.0280(19) 0.0035(13) 0.0075(15) -0.0044(12)
C22 0.0222(16) 0.0095(12) 0.031(2) 0.0002(13) 0.0026(16) -0.0098(11)
C23 0.030(2) 0.0078(13) 0.033(2) -0.0077(13) 0.0058(17) -0.0075(12)
C24 0.033(2) 0.0044(11) 0.033(2) -0.0054(12) 0.0104(18) -0.0009(13)
C25 0.038(2) 0.0124(14) 0.026(2) -0.0077(14) 0.0122(18) 0.0019(15)
C26 0.028(2) 0.0135(13) 0.034(2) -0.0032(14) 0.0190(18) 0.0069(13)
C27 0.0257(18) 0.0156(15) 0.033(2) -0.0020(15) 0.0151(18) 0.0030(14)
C28 0.0158(17) 0.0240(17) 0.033(2) 0.0017(16) 0.0121(16) 0.0022(13)
C29 0.0161(15) 0.0200(15) 0.0298(19) 0.0013(15) 0.0100(15) -0.0064(13)
C30 0.0153(15) 0.0213(16) 0.030(2) -0.0012(15) 0.0025(15) -0.0109(12)
C31 0.0239(17) 0.0117(13) 0.035(2) -0.0008(14) 0.0050(17) -0.0112(12)
C32 0.031(2) 0.0123(14) 0.0265(19) -0.0058(13) 0.0034(16) -0.0090(13)
C33 0.0290(19) 0.0052(12) 0.036(2) -0.0052(13) 0.0079(18) -0.0010(12)
C34 0.0307(19) 0.0101(13) 0.029(2) -0.0075(13) 0.0094(17) -0.0006(13)
C35 0.0261(18) 0.0128(13) 0.030(2) -0.0076(14) 0.0147(17) 0.0046(13)
C36 0.0263(19) 0.0187(15) 0.0235(19) -0.0040(13) 0.0164(16) -0.0004(13)
C37 0.0131(15) 0.0200(15) 0.030(2) -0.0004(14) 0.0108(16) 0.0005(11)
C38 0.0167(16) 0.0168(14) 0.028(2) 0.0030(14) 0.0081(14) -0.0060(12)
C39 0.0174(16) 0.0160(14) 0.0255(19) 0.0014(13) 0.0005(15) -0.0095(11)
C40 0.0132(15) 0.0239(16) 0.029(2) 0.0013(15) -0.0048(15) -0.0091(13)
C41 0.0248(19) 0.0260(17) 0.0220(18) -0.0013(15) -0.0077(16) -0.0150(15)
C42 0.034(2) 0.0170(16) 0.0223(19) -0.0063(14) 0.0004(16) -0.0123(15)
C43 0.041(2) 0.0172(14) 0.0168(17) -0.0079(13) 0.0071(18) -0.0091(16)
C44 0.036(2) 0.0221(15) 0.0136(16) -0.0041(12) 0.0042(16) -0.0052(15)
C45 0.034(2) 0.0243(17) 0.0171(18) -0.0016(14) 0.0121(16) -0.0037(15)
C46 0.0289(18) 0.0207(15) 0.0125(16) 0.0043(12) 0.0092(15) -0.0020(14)
C47 0.0242(18) 0.0146(14) 0.025(2) 0.0061(13) 0.0108(16) -0.0054(13)
C48 0.0238(17) 0.0082(12) 0.0278(19) 0.0050(13) 0.0085(15) -0.0073(11)
C49 0.0275(18) 0.0084(12) 0.0268(19) 0.0069(12) 0.0023(16) 0.0025(12)
C50 0.0269(17) 0.0053(12) 0.036(2) 0.0044(13) 0.0049(17) 0.0058(12)
C51 0.0243(17) 0.0100(13) 0.040(2) 0.0067(14) 0.0038(18) 0.0101(13)
C52 0.0208(17) 0.0121(13) 0.038(2) -0.0012(14) 0.0100(17) 0.0057(12)
C53 0.0116(15) 0.0208(16) 0.037(2) 0.0023(16) 0.0068(15) 0.0035(12)
C54 0.0103(14) 0.0252(17) 0.033(2) 0.0070(16) -0.0019(15) -0.0016(14)
C55 0.0165(16) 0.0249(17) 0.029(2) 0.0095(15) -0.0040(16) 0.0023(14)
C56 0.0235(18) 0.0249(17) 0.0238(19) 0.0047(15) -0.0085(17) -0.0048(14)
C57 0.029(2) 0.0261(17) 0.0136(17) 0.0043(13) -0.0032(16) -0.0048(15)
C58 0.0310(19) 0.0231(16) 0.0142(16) 0.0095(13) -0.0015(15) -0.0036(15)
C59 0.0263(18) 0.0154(14) 0.0270(19) 0.0109(14) 0.0003(16) 0.0040(13)
C60 0.0211(17) 0.0168(15) 0.034(2) 0.0114(14) -0.0032(17) 0.0066(13)
C61 0.0304(19) 0.0129(13) 0.037(2) 0.0000(14) 0.0001(18) -0.0010(12)
C63 0.0233(17) 0.0178(13) 0.0265(18) 0.0031(13) 0.0045(15) 0.0027(12)
C64 0.0240(16) 0.0162(13) 0.0243(17) 0.0003(12) 0.0012(14) 0.0001(12)
C65 0.0232(15) 0.0147(13) 0.0284(18) -0.0011(13) -0.0018(16) 0.0002(13)

loop_
_atom_type_symbol
_atom_type_description
_atom_type_scat_dispersion_real
_atom_type_scat_dispersion_imag
_atom_type_scat_source
C C 0.0033 0.0016 'International Tables Vol C Tables 4.2.6.8 and 6.1.1.4'
H H 0.0000 0.0000 'International Tables Vol C Tables 4.2.6.8 and 6.1.1.4'

loop_
_geom_angle_atom_site_label_1
_geom_angle_atom_site_label_2
_geom_angle_atom_site_label_3
_geom_angle
C2 C1 C6 120.0(4)
C2 C1 C9 120.7(4)
C6 C1 C9 107.2(4)
C1 C2 C3 120.6(4)
C1 C2 C12 119.0(4)
C3 C2 C12 107.9(4)
C4 C3 C2 119.8(4)
C4 C3 C14 119.9(4)
C2 C3 C14 108.4(4)
C3 C4 C17 119.7(4)
C3 C4 C5 119.9(4)
C17 C4 C5 107.8(4)
C6 C5 C19 119.4(4)
C6 C5 C4 120.4(4)
C19 C5 C4 108.4(4)
C5 C6 C1 119.4(4)
C5 C6 C7 120.0(4)
C1 C6 C7 108.2(4)
C21 C7 C8 119.4(4)
C21 C7 C6 120.6(4)
C8 C7 C6 108.6(4)
C24 C8 C7 120.1(3)
C24 C8 C9 120.5(4)
C7 C8 C9 107.4(4)
C10 C9 C1 119.7(4)
C10 C9 C8 119.4(4)
C1 C9 C8 108.5(4)
C9 C10 C11 119.5(4)
C9 C10 C26 119.8(4)
C11 C10 C26 108.7(4)
C12 C11 C10 121.0(4)
C12 C11 C28 120.4(4)
C10 C11 C28 107.0(4)
C11 C12 C2 120.2(4)
C11 C12 C13 120.4(4)
C2 C12 C13 107.5(4)
C14 C13 C30 120.1(4)
C14 C13 C12 108.1(4)
C30 C13 C12 119.1(4)
C15 C14 C13 119.8(4)
C15 C14 C3 120.1(4)
C13 C14 C3 108.0(4)
C14 C15 C16 120.3(4)
C14 C15 C32 120.7(4)
C16 C15 C32 107.3(4)
C17 C16 C15 119.0(4)
C17 C16 C34 120.3(4)
C15 C16 C34 108.0(4)
C16 C17 C4 121.0(4)
C16 C17 C18 118.6(4)
C4 C17 C18 108.6(3)
C19 C18 C17 107.3(4)
C19 C18 C36 119.6(4)
C17 C18 C36 121.3(3)
C20 C19 C18 119.0(4)
C20 C19 C5 121.1(4)
C18 C19 C5 107.8(3)
C19 C20 C38 121.5(3)
C19 C20 C21 119.5(4)
C38 C20 C21 107.0(4)
C7 C21 C22 120.8(4)
C7 C21 C20 119.4(4)
C22 C21 C20 107.7(3)
C23 C22 C39 119.4(4)
C23 C22 C21 119.8(3)
C39 C22 C21 108.9(3)
C22 C23 C42 120.0(4)
C22 C23 C24 119.3(4)
C42 C23 C24 108.6(4)
C8 C24 C25 120.2(4)
C8 C24 C23 120.7(4)
C25 C24 C23 107.3(4)
C26 C25 C24 119.2(4)
C26 C25 C43 120.4(4)
C24 C25 C43 108.7(4)
C25 C26 C27 119.7(4)
C25 C26 C10 120.9(4)
C27 C26 C10 107.5(4)
C45 C27 C26 119.2(4)
C45 C27 C28 121.2(3)
C26 C27 C28 108.1(4)
C29 C28 C11 119.9(4)
C29 C28 C27 119.7(4)
C11 C28 C27 108.6(4)
C28 C29 C30 119.5(4)
C28 C29 C47 119.7(4)
C30 C29 C47 108.6(3)
C13 C30 C29 120.8(4)
C13 C30 C31 120.2(4)
C29 C30 C31 106.9(4)
C32 C31 C30 119.3(4)
C32 C31 C48 119.6(4)
C30 C31 C48 108.9(3)
C31 C32 C15 119.9(4)
C31 C32 C33 119.1(4)
C15 C32 C33 109.1(4)
C50 C33 C34 120.3(4)
C50 C33 C32 121.0(4)
C34 C33 C32 106.7(4)
C35 C34 C33 118.8(4)
C35 C34 C16 120.9(3)
C33 C34 C16 108.8(4)
C34 C35 C52 121.1(4)
C34 C35 C36 119.2(4)
C52 C35 C36 108.0(4)
C37 C36 C18 121.1(3)
C37 C36 C35 107.3(4)
C18 C36 C35 119.7(4)
C38 C37 C36 119.6(4)
C38 C37 C53 119.8(4)
C36 C37 C53 109.0(3)
C37 C38 C20 119.2(4)
C37 C38 C39 119.8(4)
C20 C38 C39 109.5(3)
C40 C39 C22 120.7(4)
C40 C39 C38 120.5(3)
C22 C39 C38 106.8(4)
C39 C40 C41 119.8(4)
C39 C40 C54 119.5(4)
C41 C40 C54 108.4(3)
C42 C41 C40 120.3(4)
C42 C41 C56 119.9(4)
C40 C41 C56 107.5(4)
C41 C42 C43 120.4(3)
C41 C42 C23 119.8(4)
C43 C42 C23 107.0(4)
C44 C43 C42 119.2(4)
C44 C43 C25 120.5(4)
C42 C43 C25 108.3(3)
C43 C44 C57 120.7(4)
C43 C44 C45 119.2(4)
C57 C44 C45 108.0(3)
C27 C45 C46 118.9(4)
C27 C45 C44 121.0(4)
C46 C45 C44 108.4(4)
C47 C46 C58 120.7(4)
C47 C46 C45 119.6(4)
C58 C46 C45 107.6(3)
C46 C47 C48 119.4(4)
C46 C47 C29 120.9(3)
C48 C47 C29 108.1(4)
C49 C48 C31 121.4(4)
C49 C48 C47 119.3(4)
C31 C48 C47 107.5(4)
C48 C49 C50 119.1(4)
C48 C49 C59 120.9(3)
C50 C49 C59 108.0(3)
C33 C50 C49 119.9(4)
C33 C50 C51 120.8(4)
C49 C50 C51 107.3(4)
C52 C51 C60 120.5(4)
C52 C51 C50 118.8(4)
C60 C51 C50 108.8(4)
C51 C52 C35 120.2(4)
C51 C52 C53 118.9(4)
C35 C52 C53 108.4(3)
C54 C53 C37 120.5(3)
C54 C53 C52 120.7(4)
C37 C53 C52 107.3(4)
C55 C54 C53 120.0(4)
C55 C54 C40 107.9(4)
C53 C54 C40 120.0(4)
C60 C55 C54 119.5(4)
C60 C55 C56 120.2(4)
C54 C55 C56 108.0(3)
C57 C56 C41 119.8(4)
C57 C56 C55 120.1(4)
C41 C56 C55 108.3(4)
C56 C57 C58 119.6(4)
C56 C57 C44 119.9(3)
C58 C57 C44 107.7(4)
C59 C58 C46 120.1(4)
C59 C58 C57 120.2(4)
C46 C58 C57 108.2(3)
C58 C59 C60 120.1(4)
C58 C59 C49 119.6(4)
C60 C59 C49 108.0(4)
C55 C60 C51 120.5(4)
C55 C60 C59 119.8(4)
C51 C60 C59 107.9(4)
C62 C61 H61A 109.5
C62 C61 H61B 109.5
H61A C61 H61B 109.5
C62 C61 H61C 109.5
H61A C61 H61C 109.5
H61B C61 H61C 109.5
C63 C62 C61 113.3(3)
C63 C62 H62A 108.9
C61 C62 H62A 108.9
C63 C62 H62B 108.9
C61 C62 H62B 108.9
H62A C62 H62B 107.7
C62 C63 C64 113.4(3)
C62 C63 H63A 108.9
C64 C63 H63A 108.9
C62 C63 H63B 108.9
C64 C63 H63B 108.9
H63A C63 H63B 107.7
C63 C64 C65 113.6(3)
C63 C64 H64A 108.9
C65 C64 H64A 108.9
C63 C64 H64B 108.9
C65 C64 H64B 108.9
H64A C64 H64B 107.7
C64 C65 H65A 109.5
C64 C65 H65B 109.5
H65A C65 H65B 109.5
C64 C65 H65C 109.5
H65A C65 H65C 109.5
H65B C65 H65C 109.5

loop_
_geom_bond_atom_site_label_1
_geom_bond_atom_site_label_2
_geom_bond_distance
C1 C2 1.401(6)
C1 C6 1.434(6)
C1 C9 1.457(7)
C2 C3 1.423(7)
C2 C12 1.451(6)
C3 C4 1.385(6)
C3 C14 1.459(6)
C4 C17 1.444(6)
C4 C5 1.449(5)
C5 C6 1.388(6)
C5 C19 1.454(6)
C6 C7 1.462(6)
C7 C21 1.395(6)
C7 C8 1.423(6)
C8 C24 1.401(6)
C8 C9 1.458(6)
C9 C10 1.386(6)
C10 C11 1.456(6)
C10 C26 1.464(7)
C11 C12 1.379(7)
C11 C28 1.461(6)
C12 C13 1.457(6)
C13 C14 1.421(6)
C13 C30 1.400(6)
C14 C15 1.387(6)
C15 C16 1.452(6)
C15 C32 1.451(6)
C16 C17 1.396(5)
C16 C34 1.455(6)
C17 C18 1.457(6)
C18 C19 1.459(5)
C18 C36 1.401(6)
C19 C20 1.397(6)
C20 C38 1.458(6)
C20 C21 1.461(5)
C21 C22 1.457(6)
C22 C23 1.377(6)
C22 C39 1.453(5)
C23 C42 1.467(6)
C23 C24 1.452(6)
C24 C25 1.444(6)
C25 C26 1.393(7)
C25 C43 1.453(7)
C26 C27 1.453(5)
C27 C45 1.412(7)
C27 C28 1.453(7)
C28 C29 1.394(5)
C29 C30 1.451(6)
C29 C47 1.452(6)
C30 C31 1.457(6)
C31 C32 1.377(6)
C31 C48 1.452(6)
C32 C33 1.460(6)
C33 C50 1.387(7)
C33 C34 1.447(6)
C34 C35 1.397(6)
C35 C52 1.445(7)
C35 C36 1.452(5)
C36 C37 1.451(6)
C37 C38 1.400(5)
C37 C53 1.440(6)
C38 C39 1.447(6)
C39 C40 1.393(6)
C40 C41 1.432(6)
C40 C54 1.453(5)
C41 C42 1.389(6)
C41 C56 1.455(6)
C42 C43 1.445(6)
C43 C44 1.393(5)
C44 C57 1.443(6)
C44 C45 1.442(6)
C45 C46 1.454(5)
C46 C47 1.412(6)
C46 C58 1.439(6)
C47 C48 1.449(5)
C48 C49 1.388(6)
C49 C50 1.440(6)
C49 C59 1.466(6)
C50 C51 1.464(6)
C51 C52 1.387(6)
C51 C60 1.436(7)
C52 C53 1.454(5)
C53 C54 1.390(6)
C54 C55 1.437(6)
C55 C60 1.399(6)
C55 C56 1.441(6)
C56 C57 1.385(6)
C57 C58 1.461(6)
C58 C59 1.377(6)
C59 C60 1.444(6)
C61 C62 1.510(6)
C61 H61A 0.9800
C61 H61B 0.9800
C61 H61C 0.9800
C62 C63 1.540(5)
C62 H62A 0.9900
C62 H62B 0.9900
C63 C64 1.515(5)
C63 H63A 0.9900
C63 H63B 0.9900
C64 C65 1.536(5)
C64 H64A 0.9900
C64 H64B 0.9900
C65 H65A 0.9800
C65 H65B 0.9800
C65 H65C 0.9800

loop_
_geom_torsion_atom_site_label_1
_geom_torsion_atom_site_label_2
_geom_torsion_atom_site_label_3
_geom_torsion_atom_site_label_4
_geom_torsion
C6 C1 C2 C3 0.3(6)
C9 C1 C2 C3 -137.3(4)
C6 C1 C2 C12 137.8(4)
C9 C1 C2 C12 0.1(6)
C1 C2 C3 C4 -0.7(6)
C12 C2 C3 C4 -142.3(4)
C1 C2 C3 C14 142.1(4)
C12 C2 C3 C14 0.5(5)
C2 C3 C4 C17 138.1(4)
C14 C3 C4 C17 -0.5(6)
C2 C3 C4 C5 0.8(6)
C14 C3 C4 C5 -137.8(4)
C3 C4 C5 C6 -0.5(6)
C17 C4 C5 C6 -142.2(4)
C3 C4 C5 C19 142.1(4)
C17 C4 C5 C19 0.4(4)
C19 C5 C6 C1 -138.5(4)
C4 C5 C6 C1 0.1(6)
C19 C5 C6 C7 -0.8(6)
C4 C5 C6 C7 137.8(4)
C2 C1 C6 C5 0.0(6)
C9 C1 C6 C5 142.7(4)
C2 C1 C6 C7 -142.1(4)
C9 C1 C6 C7 0.5(4)
C5 C6 C7 C21 1.0(6)
C1 C6 C7 C21 142.8(4)
C5 C6 C7 C8 -142.3(4)
C1 C6 C7 C8 -0.4(4)
C21 C7 C8 C24 -0.7(5)
C6 C7 C8 C24 143.1(3)
C21 C7 C8 C9 -143.6(3)
C6 C7 C8 C9 0.2(4)
C2 C1 C9 C10 0.2(6)
C6 C1 C9 C10 -142.1(4)
C2 C1 C9 C8 141.9(4)
C6 C1 C9 C8 -0.4(4)
C24 C8 C9 C10 -0.7(5)
C7 C8 C9 C10 142.0(3)
C24 C8 C9 C1 -142.6(3)
C7 C8 C9 C1 0.1(4)
C1 C9 C10 C11 -0.3(6)
C8 C9 C10 C11 -137.9(4)
C1 C9 C10 C26 138.2(4)
C8 C9 C10 C26 0.5(5)
C9 C10 C11 C12 0.1(6)
C26 C10 C11 C12 -142.5(4)
C9 C10 C11 C28 143.2(4)
C26 C10 C11 C28 0.6(4)
C10 C11 C12 C2 0.2(6)
C28 C11 C12 C2 -138.1(4)
C10 C11 C12 C13 138.4(4)
C28 C11 C12 C13 0.1(6)
C1 C2 C12 C11 -0.3(6)
C3 C2 C12 C11 141.9(4)
C1 C2 C12 C13 -143.2(4)
C3 C2 C12 C13 -0.9(5)
C11 C12 C13 C14 -141.8(4)
C2 C12 C13 C14 1.0(4)
C11 C12 C13 C30 0.1(5)
C2 C12 C13 C30 142.8(4)
C30 C13 C14 C15 0.3(6)
C12 C13 C14 C15 141.8(4)
C30 C13 C14 C3 -142.1(4)
C12 C13 C14 C3 -0.6(4)
C4 C3 C14 C15 0.6(6)
C2 C3 C14 C15 -142.2(4)
C4 C3 C14 C13 142.8(4)
C2 C3 C14 C13 0.1(5)
C13 C14 C15 C16 -138.4(4)
C3 C14 C15 C16 -0.6(6)
C13 C14 C15 C32 -0.1(5)
C3 C14 C15 C32 137.8(4)
C14 C15 C16 C17 0.6(6)
C32 C15 C16 C17 -142.7(4)
C14 C15 C16 C34 142.5(4)
C32 C15 C16 C34 -0.8(4)
C15 C16 C17 C4 -0.5(6)
C34 C16 C17 C4 -137.8(4)
C15 C16 C17 C18 138.4(4)
C34 C16 C17 C18 1.2(5)
C3 C4 C17 C16 0.5(6)
C5 C4 C17 C16 142.3(4)
C3 C4 C17 C18 -142.0(4)
C5 C4 C17 C18 -0.2(4)
C16 C17 C18 C19 -143.6(4)
C4 C17 C18 C19 -0.1(4)
C16 C17 C18 C36 -1.0(6)
C4 C17 C18 C36 142.5(4)
C17 C18 C19 C20 143.3(4)
C36 C18 C19 C20 -0.1(5)
C17 C18 C19 C5 0.3(4)
C36 C18 C19 C5 -143.0(4)
C6 C5 C19 C20 0.6(6)
C4 C5 C19 C20 -142.5(4)
C6 C5 C19 C18 142.6(4)
C4 C5 C19 C18 -0.5(4)
C18 C19 C20 C38 -0.6(5)
C5 C19 C20 C38 137.3(4)
C18 C19 C20 C21 -138.4(4)
C5 C19 C20 C21 -0.4(5)
C8 C7 C21 C22 0.6(5)
C6 C7 C21 C22 -138.8(4)
C8 C7 C21 C20 138.6(4)
C6 C7 C21 C20 -0.8(5)
C19 C20 C21 C7 0.6(5)
C38 C20 C21 C7 -142.6(4)
C19 C20 C21 C22 143.4(3)
C38 C20 C21 C22 0.2(4)
C7 C21 C22 C23 -0.6(5)
C20 C21 C22 C23 -142.8(3)
C7 C21 C22 C39 142.1(3)
C20 C21 C22 C39 -0.2(4)
C39 C22 C23 C42 0.0(5)
C21 C22 C23 C42 138.8(4)
C39 C22 C23 C24 -138.3(3)
C21 C22 C23 C24 0.5(4)
C7 C8 C24 C25 -137.6(3)
C9 C8 C24 C25 0.5(5)
C7 C8 C24 C23 0.6(5)
C9 C8 C24 C23 138.7(3)
C22 C23 C24 C8 -0.6(5)
C42 C23 C24 C8 -143.1(3)
C22 C23 C24 C25 142.4(3)
C42 C23 C24 C25 -0.2(4)
C8 C24 C25 C26 -0.1(5)
C23 C24 C25 C26 -143.2(4)
C8 C24 C25 C43 143.1(3)
C23 C24 C25 C43 0.0(4)
C24 C25 C26 C27 138.2(4)
C43 C25 C26 C27 -0.7(6)
C24 C25 C26 C10 0.0(5)
C43 C25 C26 C10 -138.9(4)
C9 C10 C26 C25 -0.2(5)
C11 C10 C26 C25 142.3(4)
C9 C10 C26 C27 -142.8(4)
C11 C10 C26 C27 -0.4(4)
C25 C26 C27 C45 0.6(6)
C10 C26 C27 C45 143.8(4)
C25 C26 C27 C28 -143.3(4)
C10 C26 C27 C28 -0.1(4)
C12 C11 C28 C29 -0.2(6)
C10 C11 C28 C29 -143.5(4)
C12 C11 C28 C27 142.7(4)
C10 C11 C28 C27 -0.7(4)
C45 C27 C28 C29 0.3(6)
C26 C27 C28 C29 143.4(4)
C45 C27 C28 C11 -142.6(4)
C26 C27 C28 C11 0.4(4)
C11 C28 C29 C30 0.2(5)
C27 C28 C29 C30 -138.7(4)
C11 C28 C29 C47 138.3(4)
C27 C28 C29 C47 -0.5(6)
C14 C13 C30 C29 137.2(4)
C12 C13 C30 C29 -0.1(5)
C14 C13 C30 C31 -0.4(5)
C12 C13 C30 C31 -137.7(4)
C28 C29 C30 C13 0.0(5)
C47 C29 C30 C13 -142.3(4)
C28 C29 C30 C31 142.5(3)
C47 C29 C30 C31 0.2(4)
C13 C30 C31 C32 0.3(5)
C29 C30 C31 C32 -142.5(3)
C13 C30 C31 C48 142.6(3)
C29 C30 C31 C48 -0.2(4)
C30 C31 C32 C15 -0.1(5)
C48 C31 C32 C15 -138.4(4)
C30 C31 C32 C33 138.6(4)
C48 C31 C32 C33 0.4(5)
C14 C15 C32 C31 0.0(5)
C16 C15 C32 C31 143.1(4)
C14 C15 C32 C33 -142.4(4)
C16 C15 C32 C33 0.6(4)
C31 C32 C33 C50 -0.3(5)
C15 C32 C33 C50 142.4(3)
C31 C32 C33 C34 -143.0(3)
C15 C32 C33 C34 -0.3(4)
C50 C33 C34 C35 0.4(5)
C32 C33 C34 C35 143.4(3)
C50 C33 C34 C16 -143.2(3)
C32 C33 C34 C16 -0.2(4)
C17 C16 C34 C35 -0.8(6)
C15 C16 C34 C35 -142.1(4)
C17 C16 C34 C33 142.0(4)
C15 C16 C34 C33 0.6(4)
C33 C34 C35 C52 -0.2(5)
C16 C34 C35 C52 139.0(4)
C33 C34 C35 C36 -139.0(4)
C16 C34 C35 C36 0.2(6)
C19 C18 C36 C37 0.6(5)
C17 C18 C36 C37 -137.6(4)
C19 C18 C36 C35 138.7(4)
C17 C18 C36 C35 0.5(6)
C34 C35 C36 C37 143.1(4)
C52 C35 C36 C37 -0.5(4)
C34 C35 C36 C18 -0.1(6)
C52 C35 C36 C18 -143.7(4)
C18 C36 C37 C38 -0.4(5)
C35 C36 C37 C38 -143.0(4)
C18 C36 C37 C53 142.6(4)
C35 C36 C37 C53 0.1(4)
C36 C37 C38 C20 -0.2(5)
C53 C37 C38 C20 -139.4(4)
C36 C37 C38 C39 139.2(4)
C53 C37 C38 C39 0.1(5)
C19 C20 C38 C37 0.8(5)
C21 C20 C38 C37 143.1(3)
C19 C20 C38 C39 -142.5(4)
C21 C20 C38 C39 -0.2(4)
C23 C22 C39 C40 0.1(5)
C21 C22 C39 C40 -142.7(3)
C23 C22 C39 C38 142.8(3)
C21 C22 C39 C38 0.1(4)
C37 C38 C39 C40 -0.1(5)
C20 C38 C39 C40 142.9(4)
C37 C38 C39 C22 -142.9(3)
C20 C38 C39 C22 0.1(4)
C22 C39 C40 C41 0.0(5)
C38 C39 C40 C41 -137.8(4)
C22 C39 C40 C54 137.8(3)
C38 C39 C40 C54 0.0(5)
C39 C40 C41 C42 -0.1(5)
C54 C40 C41 C42 -142.1(4)
C39 C40 C41 C56 142.0(4)
C54 C40 C41 C56 0.1(4)
C40 C41 C42 C43 136.9(4)
C56 C41 C42 C43 -0.7(6)
C40 C41 C42 C23 0.2(5)
C56 C41 C42 C23 -137.3(4)
C22 C23 C42 C41 -0.2(5)
C24 C23 C42 C41 142.0(4)
C22 C23 C42 C43 -141.9(4)
C24 C23 C42 C43 0.3(4)
C41 C42 C43 C44 1.1(6)
C23 C42 C43 C44 142.6(4)
C41 C42 C43 C25 -141.8(4)
C23 C42 C43 C25 -0.3(4)
C26 C25 C43 C44 0.6(6)
C24 C25 C43 C44 -142.1(4)
C26 C25 C43 C42 142.9(4)
C24 C25 C43 C42 0.2(4)
C42 C43 C44 C57 -0.6(6)
C25 C43 C44 C57 137.8(4)
C42 C43 C44 C45 -138.7(4)
C25 C43 C44 C45 -0.4(6)
C26 C27 C45 C46 -139.3(4)
C28 C27 C45 C46 -0.2(6)
C26 C27 C45 C44 -0.4(6)
C28 C27 C45 C44 138.7(4)
C43 C44 C45 C27 0.3(6)
C57 C44 C45 C27 -142.6(4)
C43 C44 C45 C46 143.0(4)
C57 C44 C45 C46 0.1(4)
C27 C45 C46 C47 0.3(5)
C44 C45 C46 C47 -143.2(4)
C27 C45 C46 C58 143.1(4)
C44 C45 C46 C58 -0.5(4)
C58 C46 C47 C48 0.5(5)
C45 C46 C47 C48 138.4(4)
C58 C46 C47 C29 -138.4(4)
C45 C46 C47 C29 -0.5(5)
C28 C29 C47 C46 0.6(6)
C30 C29 C47 C46 142.8(3)
C28 C29 C47 C48 -142.3(4)
C30 C29 C47 C48 -0.1(4)
C32 C31 C48 C49 -0.2(5)
C30 C31 C48 C49 -142.3(3)
C32 C31 C48 C47 142.2(3)
C30 C31 C48 C47 0.1(4)
C46 C47 C48 C49 -0.2(5)
C29 C47 C48 C49 143.4(4)
C46 C47 C48 C31 -143.6(3)
C29 C47 C48 C31 0.0(4)
C31 C48 C49 C50 -0.1(5)
C47 C48 C49 C50 -138.3(4)
C31 C48 C49 C59 138.1(4)
C47 C48 C49 C59 -0.1(5)
C34 C33 C50 C49 137.8(4)
C32 C33 C50 C49 0.0(5)
C34 C33 C50 C51 0.0(5)
C32 C33 C50 C51 -137.8(4)
C48 C49 C50 C33 0.2(5)
C59 C49 C50 C33 -142.8(3)
C48 C49 C50 C51 143.0(3)
C59 C49 C50 C51 0.0(4)
C33 C50 C51 C52 -0.6(5)
C49 C50 C51 C52 -143.0(3)
C33 C50 C51 C60 142.4(3)
C49 C50 C51 C60 0.0(4)
C60 C51 C52 C35 -137.7(4)
C50 C51 C52 C35 0.8(5)
C60 C51 C52 C53 0.0(6)
C50 C51 C52 C53 138.5(4)
C34 C35 C52 C51 -0.5(5)
C36 C35 C52 C51 142.3(3)
C34 C35 C52 C53 -142.1(3)
C36 C35 C52 C53 0.7(4)
C38 C37 C53 C54 -0.1(5)
C36 C37 C53 C54 -143.1(4)
C38 C37 C53 C52 143.4(3)
C36 C37 C53 C52 0.4(4)
C51 C52 C53 C54 0.6(6)
C35 C52 C53 C54 142.8(4)
C51 C52 C53 C37 -142.9(4)
C35 C52 C53 C37 -0.7(4)
C37 C53 C54 C55 138.0(4)
C52 C53 C54 C55 -0.7(6)
C37 C53 C54 C40 0.1(5)
C52 C53 C54 C40 -138.6(4)
C39 C40 C54 C55 -142.4(4)
C41 C40 C54 C55 -0.3(4)
C39 C40 C54 C53 -0.1(5)
C41 C40 C54 C53 142.1(4)
C53 C54 C55 C60 0.3(5)
C40 C54 C55 C60 142.7(4)
C53 C54 C55 C56 -142.0(4)
C40 C54 C55 C56 0.4(5)
C42 C41 C56 C57 -0.3(6)
C40 C41 C56 C57 -142.6(4)
C42 C41 C56 C55 142.5(4)
C40 C41 C56 C55 0.2(4)
C60 C55 C56 C57 0.4(6)
C54 C55 C56 C57 142.3(4)
C60 C55 C56 C41 -142.3(4)
C54 C55 C56 C41 -0.4(5)
C41 C56 C57 C58 137.8(4)
C55 C56 C57 C58 -0.7(6)
C41 C56 C57 C44 0.8(6)
C55 C56 C57 C44 -137.7(4)
C43 C44 C57 C56 -0.4(6)
C45 C44 C57 C56 141.8(4)
C43 C44 C57 C58 -141.9(4)
C45 C44 C57 C58 0.3(4)
C47 C46 C58 C59 -0.4(5)
C45 C46 C58 C59 -142.7(4)
C47 C46 C58 C57 142.9(4)
C45 C46 C58 C57 0.6(4)
C56 C57 C58 C59 1.0(6)
C44 C57 C58 C59 142.7(4)
C56 C57 C58 C46 -142.2(4)
C44 C57 C58 C46 -0.6(4)
C46 C58 C59 C60 137.8(4)
C57 C58 C59 C60 -1.1(6)
C46 C58 C59 C49 0.1(5)
C57 C58 C59 C49 -138.9(4)
C48 C49 C59 C58 0.2(5)
C50 C49 C59 C58 142.4(3)
C48 C49 C59 C60 -142.2(3)
C50 C49 C59 C60 0.1(4)
C54 C55 C60 C51 0.3(5)
C56 C55 C60 C51 137.9(4)
C54 C55 C60 C59 -138.1(4)
C56 C55 C60 C59 -0.4(6)
C52 C51 C60 C55 -0.4(6)
C50 C51 C60 C55 -142.6(4)
C52 C51 C60 C59 142.3(4)
C50 C51 C60 C59 0.1(4)
C58 C59 C60 C55 0.8(6)
C49 C59 C60 C55 142.9(4)
C58 C59 C60 C51 -142.2(4)
C49 C59 C60 C51 -0.1(4)
C61 C62 C63 C64 64.0(4)
C62 C63 C64 C65 173.6(3)
